data_4034647
loop_
_publ_author_name
'Kazim, Muhammad'
'Siegler, Maxime A.'
'Lectka, Thomas'

_publ_section_title
;
 A Protonated Quinone Methide Stabilized by a Combination of Partial
 Aromatization and \p-Interaction: Spectroscopic and Crystallographic
 Analysis.
;
_journal_issue 12
_journal_name_full 'The Journal of organic chemistry'
_journal_page_first 8284
_journal_page_last 8288
_journal_paper_doi 10.1021/acs.joc.9b00923
_journal_volume 84
_journal_year 2019
_chemical_formula_moiety '6(C29 H20.5 O4), 3(C1 F3 O3 S1)'
_chemical_formula_sum 'C177 H123 F9 O33 S3'
_chemical_formula_weight 3044.93
_space_group_crystal_system triclinic
_space_group_IT_number 2
_space_group_name_Hall '-P 1'
_space_group_name_H-M_alt 'P -1'
_atom_sites_solution_hydrogens mixed
_atom_sites_solution_primary direct
_atom_sites_solution_secondary difmap
_audit_creation_method SHELXL-2018/3
_cell_angle_alpha 104.176(2)
_cell_angle_beta 99.4171(19)
_cell_angle_gamma 94.7816(19)
_cell_formula_units_Z 1
_cell_length_a 9.2466(2)
_cell_length_b 18.4489(5)
_cell_length_c 20.5607(5)
_cell_measurement_reflns_used 23184
_cell_measurement_temperature 110(2)
_cell_measurement_theta_max 27.68
_cell_measurement_theta_min 2.27
_cell_volume 3326.75(15)
_computing_cell_refinement 'CrysAlisPro 1.171.39.29c (Rigaku OD, 2017)'
_computing_data_collection 'CrysAlisPro 1.171.39.29c (Rigaku OD, 2017)'
_computing_data_reduction 'CrysAlisPro 1.171.39.29c (Rigaku OD, 2017)'
_computing_molecular_graphics 'SHELXTL v6.10 (Sheldrick, 2008)'
_computing_publication_material 'SHELXTL v6.10 (Sheldrick, 2008)'
_computing_structure_refinement 'SHELXL-2018/3 (Sheldrick, 2018)'
_computing_structure_solution 'SHELXS-2018/3 (Sheldrick, 2018)'
_diffrn_ambient_temperature 110(2)
_diffrn_measured_fraction_theta_full 0.999
_diffrn_measured_fraction_theta_max 0.999
_diffrn_measurement_device_type 'SuperNova, Dual, Cu at zero, Atlas'
_diffrn_measurement_method '\w scans'
_diffrn_radiation_monochromator mirror
_diffrn_radiation_source 'SuperNova (Mo) X-ray Source'
_diffrn_radiation_type MoK\a
_diffrn_radiation_wavelength 0.71073
_diffrn_reflns_av_R_equivalents 0.0236
_diffrn_reflns_av_unetI/netI 0.0222
_diffrn_reflns_Laue_measured_fraction_full 0.999
_diffrn_reflns_Laue_measured_fraction_max 0.999
_diffrn_reflns_limit_h_max 11
_diffrn_reflns_limit_h_min -12
_diffrn_reflns_limit_k_max 23
_diffrn_reflns_limit_k_min -23
_diffrn_reflns_limit_l_max 26
_diffrn_reflns_limit_l_min -26
_diffrn_reflns_number 61910
_diffrn_reflns_point_group_measured_fraction_full 0.999
_diffrn_reflns_point_group_measured_fraction_max 0.999
_diffrn_reflns_theta_full 25.242
_diffrn_reflns_theta_max 27.499
_diffrn_reflns_theta_min 2.081
_exptl_absorpt_coefficient_mu 0.158
_exptl_absorpt_correction_T_max 1.000
_exptl_absorpt_correction_T_min 0.381
_exptl_absorpt_correction_type gaussian
_exptl_absorpt_process_details
;
CrysAlisPro 1.171.39.29c (Rigaku Oxford Diffraction, 2017)
Numerical absorption correction based on gaussian integration over
			a multifaceted crystal model
Empirical absorption correction using spherical harmonics,
 implemented in SCALE3 ABSPACK scaling algorithm.
;
_exptl_crystal_colour yellow
_exptl_crystal_density_diffrn 1.520
_exptl_crystal_description block
_exptl_crystal_F_000 1578
_exptl_crystal_size_max 0.41
_exptl_crystal_size_mid 0.30
_exptl_crystal_size_min 0.20
_refine_diff_density_max 0.799
_refine_diff_density_min -0.501
_refine_diff_density_rms 0.059
_refine_ls_extinction_method none
_refine_ls_goodness_of_fit_ref 1.019
_refine_ls_hydrogen_treatment mixed
_refine_ls_matrix_type full
_refine_ls_number_parameters 1061
_refine_ls_number_reflns 15247
_refine_ls_number_restraints 372
_refine_ls_restrained_S_all 1.014
_refine_ls_R_factor_all 0.0528
_refine_ls_R_factor_gt 0.0419
_refine_ls_shift/su_max 0.001
_refine_ls_shift/su_mean 0.000
_refine_ls_structure_factor_coef Fsqd
_refine_ls_weighting_details 'w=1/[\s^2^(Fo^2^)+(0.0702P)^2^+1.1950P] where P=(Fo^2^+2Fc^2^)/3'
_refine_ls_weighting_scheme calc
_refine_ls_wR_factor_gt 0.1183
_refine_ls_wR_factor_ref 0.1288
_reflns_Friedel_coverage 0.000
_reflns_number_gt 12325
_reflns_number_total 15247
_reflns_threshold_expression 'I > 2\s(I)'
_cod_data_source_file jo9b00923_si_003.cif
_cod_data_source_block xs1906a
_cod_database_code 4034647
_shelx_shelxl_version_number 2018/3
_shelx_space_group_comment
;
The symmetry employed for this shelxl refinement is uniquely defined
by the following loop, which should always be used as a source of
symmetry information in preference to the above space-group names.
They are only intended as comments.
;
_oxdiff_exptl_absorpt_empirical_full_min 0.897
_oxdiff_exptl_absorpt_empirical_full_max 1.176
_oxdiff_exptl_absorpt_empirical_details
;
Empirical correction (ABSPACK) includes:
- Absorption correction using spherical harmonics
- Frame scaling
;

loop_
_space_group_symop_operation_xyz
'x, y, z'
'-x, -y, -z'

loop_
_atom_site_label
_atom_site_type_symbol
_atom_site_fract_x
_atom_site_fract_y
_atom_site_fract_z
_atom_site_U_iso_or_equiv
_atom_site_adp_type
_atom_site_occupancy
_atom_site_site_symmetry_order
_atom_site_calc_flag
_atom_site_refinement_flags_posn
_atom_site_refinement_flags_adp
_atom_site_refinement_flags_occupancy
_atom_site_disorder_assembly
_atom_site_disorder_group
C1A C 0.15845(13) 0.12580(7) 0.75847(6) 0.0104(2) Uani 1 1 d . . . . .
C2A C 0.04489(14) 0.05381(7) 0.72503(6) 0.0116(2) Uani 1 1 d . . . . .
H2A H -0.056602 0.062980 0.706102 0.014 Uiso 1 1 calc R U . . .
C3A C 0.11619(15) -0.00409(7) 0.67530(6) 0.0157(3) Uani 1 1 d . . . . .
H3A1 H 0.160931 0.019868 0.643899 0.019 Uiso 1 1 calc R U . . .
H3A2 H 0.042160 -0.047185 0.648046 0.019 Uiso 1 1 calc R U . . .
C4A C 0.23735(14) -0.03007(7) 0.72425(6) 0.0148(3) Uani 1 1 d . . . . .
H4A1 H 0.219262 -0.085092 0.718674 0.018 Uiso 1 1 calc R U . . .
H4A2 H 0.337267 -0.017157 0.715581 0.018 Uiso 1 1 calc R U . . .
C5A C 0.22065(13) 0.01461(7) 0.79662(6) 0.0115(2) Uani 1 1 d . . . . .
H5A H 0.259264 -0.007576 0.834765 0.014 Uiso 1 1 calc R U . . .
C6A C 0.27661(13) 0.09910(7) 0.80725(6) 0.0106(2) Uani 1 1 d . . . . .
C7A C 0.29006(13) 0.14788(7) 0.88216(6) 0.0119(2) Uani 1 1 d . . . . .
H7A H 0.364017 0.131755 0.915254 0.014 Uiso 1 1 calc R U . . .
C8A C 0.32812(14) 0.22919(7) 0.88186(6) 0.0125(2) Uani 1 1 d . . . . .
C9A C 0.44889(14) 0.27839(7) 0.92270(6) 0.0147(3) Uani 1 1 d . . . . .
H9A H 0.521391 0.260886 0.951433 0.018 Uiso 1 1 calc R U . . .
C10A C 0.46269(15) 0.35357(8) 0.92114(7) 0.0174(3) Uani 1 1 d . . . . .
H10A H 0.543778 0.387857 0.949734 0.021 Uiso 1 1 calc R U . . .
C11A C 0.35849(15) 0.37871(8) 0.87800(7) 0.0176(3) Uani 1 1 d . . . . .
H11A H 0.368743 0.430199 0.877391 0.021 Uiso 1 1 calc R U . . .
C12A C 0.23869(14) 0.32909(7) 0.83545(6) 0.0154(3) Uani 1 1 d . . . . .
H12A H 0.168806 0.346262 0.805253 0.019 Uiso 1 1 calc R U . . .
C13A C 0.22313(14) 0.25424(7) 0.83789(6) 0.0125(2) Uani 1 1 d . . . . .
C14A C 0.09400(13) 0.19424(7) 0.80006(6) 0.0118(2) Uani 1 1 d . . . . .
H14A H 0.018325 0.213761 0.770450 0.014 Uiso 1 1 calc R U . . .
C15A C 0.24363(14) 0.15110(7) 0.70933(6) 0.0125(2) Uani 1 1 d . . . . .
C16A C 0.41810(14) 0.11210(7) 0.78154(6) 0.0127(2) Uani 1 1 d . . . . .
C17A C 0.13631(13) 0.14143(7) 0.89824(6) 0.0116(2) Uani 1 1 d . . . . .
C18A C 0.09476(14) 0.11253(7) 0.94951(6) 0.0152(3) Uani 1 1 d . . . . .
H18A H 0.165902 0.096077 0.979709 0.018 Uiso 1 1 calc R U . . .
C19A C -0.05308(15) 0.10797(8) 0.95609(7) 0.0185(3) Uani 1 1 d . . . . .
H19A H -0.082735 0.088299 0.991140 0.022 Uiso 1 1 calc R U . . .
C20A C -0.15776(15) 0.13187(8) 0.91198(7) 0.0186(3) Uani 1 1 d . . . . .
H20A H -0.258256 0.128178 0.916945 0.022 Uiso 1 1 calc R U . . .
C21A C -0.11579(14) 0.16125(7) 0.86044(6) 0.0150(3) Uani 1 1 d . . . . .
H21A H -0.186952 0.177648 0.830200 0.018 Uiso 1 1 calc R U . . .
C22A C 0.03093(14) 0.16610(7) 0.85415(6) 0.0122(2) Uani 1 1 d . . . . .
C23A C 0.05453(14) 0.01513(7) 0.78232(6) 0.0117(2) Uani 1 1 d . . . . .
C24A C -0.05356(14) -0.02253(7) 0.80409(6) 0.0123(2) Uani 1 1 d . . . . .
C25A C -0.01445(14) -0.06222(7) 0.85547(6) 0.0131(2) Uani 1 1 d . . . . .
H25A H 0.086316 -0.058737 0.876385 0.016 Uiso 1 1 calc R U . . .
C26A C -0.11842(14) -0.10420(7) 0.87434(6) 0.0145(3) Uani 1 1 d . . . . .
H26A H -0.089428 -0.130622 0.907604 0.017 Uiso 1 1 calc R U . . .
C27A C -0.27190(14) -0.10959(7) 0.84503(7) 0.0156(3) Uani 1 1 d . . . . .
C28A C -0.31383(15) -0.06754(8) 0.79593(7) 0.0177(3) Uani 1 1 d . . . . .
H28A H -0.415200 -0.069147 0.776878 0.021 Uiso 1 1 calc R U . . .
C29A C -0.20923(14) -0.02580(7) 0.77692(6) 0.0151(3) Uani 1 1 d . . . . .
H29A H -0.238685 0.002079 0.744908 0.018 Uiso 1 1 calc R U . . .
O1A O 0.20133(10) 0.17780(5) 0.66346(5) 0.0179(2) Uani 1 1 d . . . . .
O2A O 0.39070(10) 0.14103(5) 0.72459(4) 0.01451(19) Uani 1 1 d . . . . .
O3A O 0.54038(10) 0.10187(6) 0.80248(5) 0.0192(2) Uani 1 1 d . . . . .
O4A O -0.36387(10) -0.15119(6) 0.86414(5) 0.0212(2) Uani 1 1 d . . . . .
H4A H -0.5020(18) -0.1536(10) 0.8427(8) 0.032 Uiso 1 1 d . U . . .
C1B C 0.73035(13) 0.23815(7) 0.52403(6) 0.0097(2) Uani 1 1 d . . . . .
C2B C 0.78672(13) 0.32294(7) 0.53667(6) 0.0106(2) Uani 1 1 d . . . . .
H2B H 0.748373 0.346403 0.499383 0.013 Uiso 1 1 calc R U . . .
C3B C 0.77018(14) 0.36578(7) 0.60964(6) 0.0139(2) Uani 1 1 d . . . . .
H3B1 H 0.670187 0.352465 0.618037 0.017 Uiso 1 1 calc R U . . .
H3B2 H 0.788551 0.421015 0.616473 0.017 Uiso 1 1 calc R U . . .
C4B C 0.89099(14) 0.33836(7) 0.65755(6) 0.0143(3) Uani 1 1 d . . . . .
H4B1 H 0.964963 0.381039 0.685701 0.017 Uiso 1 1 calc R U . . .
H4B2 H 0.845998 0.313144 0.688090 0.017 Uiso 1 1 calc R U . . .
C5B C 0.96242(13) 0.28188(7) 0.60679(6) 0.0113(2) Uani 1 1 d . . . . .
H5B H 1.063959 0.272359 0.625252 0.014 Uiso 1 1 calc R U . . .
C6B C 0.84903(13) 0.21018(7) 0.57162(6) 0.0100(2) Uani 1 1 d . . . . .
C7B C 0.91401(13) 0.14315(7) 0.52818(6) 0.0116(2) Uani 1 1 d . . . . .
H7B H 0.990815 0.123137 0.556782 0.014 Uiso 1 1 calc R U . . .
C8B C 0.78423(14) 0.08342(7) 0.49070(6) 0.0122(2) Uani 1 1 d . . . . .
C9B C 0.76715(14) 0.00886(7) 0.49383(6) 0.0150(3) Uani 1 1 d . . . . .
H9B H 0.837979 -0.008631 0.523347 0.018 Uiso 1 1 calc R U . . .
C10B C 0.64444(15) -0.04003(8) 0.45300(7) 0.0173(3) Uani 1 1 d . . . . .
H10B H 0.632971 -0.091352 0.454068 0.021 Uiso 1 1 calc R U . . .
C11B C 0.53917(15) -0.01423(8) 0.41090(7) 0.0173(3) Uani 1 1 d . . . . .
H11B H 0.456379 -0.048074 0.383299 0.021 Uiso 1 1 calc R U . . .
C12B C 0.55393(14) 0.06080(7) 0.40879(6) 0.0147(3) Uani 1 1 d . . . . .
H12B H 0.480381 0.078681 0.380905 0.018 Uiso 1 1 calc R U . . .
C13B C 0.67768(13) 0.10926(7) 0.44799(6) 0.0114(2) Uani 1 1 d . . . . .
C14B C 0.71515(13) 0.19096(7) 0.44844(6) 0.0110(2) Uani 1 1 d . . . . .
H14B H 0.639958 0.207634 0.416282 0.013 Uiso 1 1 calc R U . . .
C15B C 0.58912(14) 0.22434(7) 0.54981(6) 0.0125(2) Uani 1 1 d . . . . .
C16B C 0.76421(14) 0.18286(7) 0.61997(6) 0.0122(2) Uani 1 1 d . . . . .
C17B C 0.97508(14) 0.17330(7) 0.47453(6) 0.0116(2) Uani 1 1 d . . . . .
C18B C 1.12166(14) 0.17971(7) 0.46758(6) 0.0150(3) Uani 1 1 d . . . . .
H18B H 1.194045 0.162950 0.496973 0.018 Uiso 1 1 calc R U . . .
C19B C 1.16177(15) 0.21115(8) 0.41680(7) 0.0176(3) Uani 1 1 d . . . . .
H19B H 1.262173 0.216273 0.411818 0.021 Uiso 1 1 calc R U . . .
C20B C 1.05502(15) 0.23500(8) 0.37346(6) 0.0175(3) Uani 1 1 d . . . . .
H20B H 1.083136 0.255821 0.338758 0.021 Uiso 1 1 calc R U . . .
C21B C 0.90721(14) 0.22867(7) 0.38041(6) 0.0137(2) Uani 1 1 d . . . . .
H21B H 0.834593 0.244892 0.350688 0.016 Uiso 1 1 calc R U . . .
C22B C 0.86816(13) 0.19833(7) 0.43139(6) 0.0110(2) Uani 1 1 d . . . . .
C23B C 0.95244(13) 0.32240(7) 0.55088(6) 0.0109(2) Uani 1 1 d . . . . .
C24B C 1.06053(13) 0.36145(7) 0.53031(6) 0.0115(2) Uani 1 1 d . . . . .
C25B C 1.21586(14) 0.36539(7) 0.55817(6) 0.0146(3) Uani 1 1 d . . . . .
H25B H 1.245583 0.335964 0.588797 0.017 Uiso 1 1 calc R U . . .
C26B C 1.31987(14) 0.41000(8) 0.54166(7) 0.0164(3) Uani 1 1 d . . . . .
H26B H 1.421227 0.411945 0.560926 0.020 Uiso 1 1 calc R U . . .
C27B C 1.27708(14) 0.45446(7) 0.49497(6) 0.0136(2) Uani 1 1 d . . . . .
C28B C 1.12465(14) 0.44733(7) 0.46366(6) 0.0133(2) Uani 1 1 d . . . . .
H28B H 1.095968 0.474211 0.430726 0.016 Uiso 1 1 calc R U . . .
C29B C 1.02128(14) 0.40287(7) 0.48038(6) 0.0125(2) Uani 1 1 d . . . . .
H29B H 0.920771 0.398788 0.458868 0.015 Uiso 1 1 calc R U . . .
O1B O 0.46709(10) 0.23520(6) 0.52954(5) 0.0178(2) Uani 1 1 d . . . . .
O2B O 0.61731(9) 0.19368(5) 0.60565(4) 0.01396(19) Uani 1 1 d . . . . .
O3B O 0.80689(10) 0.15491(5) 0.66482(5) 0.0178(2) Uani 1 1 d . . . . .
O4B O 1.36827(10) 0.50030(5) 0.47976(5) 0.0180(2) Uani 1 1 d . . . . .
H4B H 1.473(4) 0.498(3) 0.498(3) 0.027 Uiso 0.5 1 d . U P . .
C1C C 0.73299(13) 0.57431(7) 0.85773(6) 0.0100(2) Uani 1 1 d . . . . .
C2C C 0.78885(13) 0.65925(7) 0.87135(6) 0.0110(2) Uani 1 1 d . . . . .
H2C H 0.750718 0.683201 0.834385 0.013 Uiso 1 1 calc R U . . .
C3C C 0.77121(14) 0.70107(7) 0.94444(6) 0.0148(3) Uani 1 1 d . . . . .
H3C1 H 0.670889 0.687471 0.952328 0.018 Uiso 1 1 calc R U . . .
H3C2 H 0.789698 0.756401 0.951949 0.018 Uiso 1 1 calc R U . . .
C4C C 0.89101(14) 0.67300(7) 0.99209(6) 0.0149(3) Uani 1 1 d . . . . .
H4C1 H 0.964381 0.715513 1.021044 0.018 Uiso 1 1 calc R U . . .
H4C2 H 0.845250 0.646903 1.021843 0.018 Uiso 1 1 calc R U . . .
C5C C 0.96396(13) 0.61758(7) 0.94112(6) 0.0114(2) Uani 1 1 d . . . . .
H5C H 1.065396 0.608097 0.959777 0.014 Uiso 1 1 calc R U . . .
C6C C 0.85145(13) 0.54576(7) 0.90478(6) 0.0098(2) Uani 1 1 d . . . . .
C7C C 0.91726(13) 0.47956(7) 0.86067(6) 0.0115(2) Uani 1 1 d . . . . .
H7C H 0.994227 0.459255 0.888912 0.014 Uiso 1 1 calc R U . . .
C8C C 0.78767(14) 0.41984(7) 0.82254(6) 0.0122(2) Uani 1 1 d . . . . .
C9C C 0.77064(14) 0.34520(7) 0.82510(6) 0.0150(3) Uani 1 1 d . . . . .
H9C H 0.841445 0.327434 0.854401 0.018 Uiso 1 1 calc R U . . .
C10C C 0.64802(15) 0.29657(8) 0.78402(7) 0.0176(3) Uani 1 1 d . . . . .
H10C H 0.636502 0.245126 0.784710 0.021 Uiso 1 1 calc R U . . .
C11C C 0.54278(15) 0.32273(8) 0.74219(7) 0.0175(3) Uani 1 1 d . . . . .
H11C H 0.460081 0.289023 0.714333 0.021 Uiso 1 1 calc R U . . .
C12C C 0.55759(14) 0.39802(7) 0.74078(6) 0.0147(3) Uani 1 1 d . . . . .
H12C H 0.484087 0.416216 0.713144 0.018 Uiso 1 1 calc R U . . .
C13C C 0.68114(14) 0.44617(7) 0.78026(6) 0.0120(2) Uani 1 1 d . . . . .
C14C C 0.71800(13) 0.52817(7) 0.78186(6) 0.0110(2) Uani 1 1 d . . . . .
H14C H 0.642669 0.545235 0.750064 0.013 Uiso 1 1 calc R U . . .
C15C C 0.59184(14) 0.56005(7) 0.88324(6) 0.0125(2) Uani 1 1 d . . . . .
C16C C 0.76674(14) 0.51725(7) 0.95261(6) 0.0125(2) Uani 1 1 d . . . . .
C17C C 0.97818(14) 0.51101(7) 0.80766(6) 0.0118(2) Uani 1 1 d . . . . .
C18C C 1.12491(14) 0.51856(7) 0.80100(6) 0.0153(3) Uani 1 1 d . . . . .
H18C H 1.197505 0.501263 0.829853 0.018 Uiso 1 1 calc R U . . .
C19C C 1.16488(15) 0.55188(8) 0.75136(7) 0.0184(3) Uani 1 1 d . . . . .
H19C H 1.265374 0.557695 0.746627 0.022 Uiso 1 1 calc R U . . .
C20C C 1.05817(15) 0.57661(8) 0.70882(6) 0.0180(3) Uani 1 1 d . . . . .
H20C H 1.086318 0.598841 0.674940 0.022 Uiso 1 1 calc R U . . .
C21C C 0.91029(14) 0.56911(7) 0.71538(6) 0.0142(3) Uani 1 1 d . . . . .
H21C H 0.837601 0.585919 0.686169 0.017 Uiso 1 1 calc R U . . .
C22C C 0.87096(13) 0.53671(7) 0.76521(6) 0.0114(2) Uani 1 1 d . . . . .
C23C C 0.95493(13) 0.65928(7) 0.88603(6) 0.0110(2) Uani 1 1 d . . . . .
C24C C 1.06326(13) 0.69950(7) 0.86660(6) 0.0118(2) Uani 1 1 d . . . . .
C25C C 1.21847(14) 0.70354(7) 0.89483(6) 0.0141(2) Uani 1 1 d . . . . .
H25C H 1.248097 0.672951 0.924403 0.017 Uiso 1 1 calc R U . . .
C26C C 1.32242(14) 0.74977(7) 0.88017(6) 0.0154(3) Uani 1 1 d . . . . .
H26C H 1.423630 0.751639 0.899646 0.018 Uiso 1 1 calc R U . . .
C27C C 1.27999(14) 0.79620(7) 0.83506(6) 0.0142(2) Uani 1 1 d . . . . .
C28C C 1.12831(14) 0.78773(7) 0.80228(6) 0.0144(3) Uani 1 1 d . . . . .
H28C H 1.100147 0.814747 0.769396 0.017 Uiso 1 1 calc R U . . .
C29C C 1.02466(14) 0.74187(7) 0.81745(6) 0.0130(2) Uani 1 1 d . . . . .
H29C H 0.924528 0.737477 0.795319 0.016 Uiso 1 1 calc R U . . .
O1C O 0.46967(10) 0.57108(6) 0.86319(5) 0.0181(2) Uani 1 1 d . . . . .
O2C O 0.61984(10) 0.52869(5) 0.93866(4) 0.01404(19) Uani 1 1 d . . . . .
O3C O 0.80888(10) 0.48812(5) 0.99659(5) 0.0179(2) Uani 1 1 d . . . . .
O4C O 1.37033(10) 0.84461(5) 0.82259(5) 0.0191(2) Uani 1 1 d . . . . .
C1T C 0.4707(11) 0.2939(6) 0.2991(4) 0.0142(3) Uani 0.5143(15) 1 d D U P A 1
F1T F 0.5108(19) 0.2271(7) 0.3037(9) 0.0285(6) Uani 0.5143(15) 1 d D U P A 1
F2T F 0.3239(7) 0.2798(7) 0.2800(7) 0.0281(8) Uani 0.5143(15) 1 d D U P A 1
F3T F 0.518(2) 0.3088(11) 0.2418(6) 0.0258(7) Uani 0.5143(15) 1 d D U P A 1
S1T S 0.5382(2) 0.36802(11) 0.37090(8) 0.0138(2) Uani 0.5143(15) 1 d D U P A 1
O1T O 0.477(2) 0.3427(11) 0.4250(8) 0.0226(9) Uani 0.5143(15) 1 d D U P A 1
O2T O 0.485(2) 0.4332(8) 0.3502(8) 0.0252(10) Uani 0.5143(15) 1 d D U P A 1
O3T O 0.6959(11) 0.3698(12) 0.3821(11) 0.0280(8) Uani 0.5143(15) 1 d D U P A 1
C1' C 0.5251(11) 0.3588(5) 0.3611(5) 0.0138(2) Uani 0.4857(15) 1 d D U P A 2
F1' F 0.476(2) 0.3492(9) 0.4179(6) 0.0226(9) Uani 0.4857(15) 1 d D U P A 2
F2' F 0.4815(19) 0.4267(7) 0.3593(7) 0.0252(10) Uani 0.4857(15) 1 d D U P A 2
F3' F 0.6754(9) 0.3722(10) 0.3785(9) 0.0280(8) Uani 0.4857(15) 1 d D U P A 2
S1' S 0.4581(3) 0.28546(12) 0.28930(9) 0.0142(3) Uani 0.4857(15) 1 d D U P A 2
O1' O 0.521(3) 0.2200(9) 0.3062(12) 0.0285(6) Uani 0.4857(15) 1 d D U P A 2
O2' O 0.2967(9) 0.2842(10) 0.2810(9) 0.0281(8) Uani 0.4857(15) 1 d D U P A 2
O3' O 0.520(3) 0.3052(15) 0.2353(9) 0.0258(7) Uani 0.4857(15) 1 d D U P A 2
C2T C 0.4389(13) -0.0265(6) 1.0061(6) 0.0179(3) Uani 0.5 1 d D U P B -1
F4T F 0.4555(9) -0.0985(3) 0.9936(4) 0.0299(10) Uani 0.5 1 d D U P B -1
F5T F 0.2982(10) -0.0291(6) 0.9700(4) 0.0390(14) Uani 0.5 1 d D U P B -1
F6T F 0.4356(12) -0.0116(7) 1.0770(4) 0.0356(15) Uani 0.5 1 d D U P B -1
S2T S 0.5657(3) 0.03564(13) 0.98925(13) 0.0179(3) Uani 0.5 1 d D U P B -1
O4T O 0.5364(15) 0.0058(9) 0.9130(4) 0.0296(17) Uani 0.5 1 d D U P B -1
O5T O 0.5173(12) 0.1098(5) 1.0138(5) 0.0323(14) Uani 0.5 1 d D U P B -1
O6T O 0.7050(12) 0.0168(7) 1.0107(4) 0.0428(18) Uani 0.5 1 d D U P B -1

loop_
_atom_site_aniso_label
_atom_site_aniso_U_11
_atom_site_aniso_U_22
_atom_site_aniso_U_33
_atom_site_aniso_U_23
_atom_site_aniso_U_13
_atom_site_aniso_U_12
C1A 0.0105(6) 0.0103(6) 0.0097(5) 0.0029(4) 0.0005(4) -0.0002(4)
C2A 0.0108(6) 0.0107(6) 0.0118(5) 0.0025(4) -0.0002(4) -0.0011(5)
C3A 0.0195(7) 0.0133(6) 0.0122(6) 0.0007(5) 0.0024(5) 0.0000(5)
C4A 0.0168(6) 0.0113(6) 0.0150(6) 0.0007(5) 0.0039(5) 0.0008(5)
C5A 0.0113(6) 0.0096(6) 0.0132(6) 0.0033(4) 0.0018(4) 0.0002(5)
C6A 0.0098(6) 0.0100(6) 0.0110(5) 0.0024(4) 0.0004(4) 0.0002(4)
C7A 0.0125(6) 0.0105(6) 0.0110(5) 0.0020(4) -0.0005(4) 0.0004(5)
C8A 0.0117(6) 0.0123(6) 0.0122(6) 0.0019(4) 0.0021(4) 0.0000(5)
C9A 0.0139(6) 0.0154(6) 0.0133(6) 0.0020(5) 0.0022(5) -0.0006(5)
C10A 0.0157(6) 0.0154(7) 0.0172(6) -0.0005(5) 0.0027(5) -0.0044(5)
C11A 0.0195(7) 0.0107(6) 0.0225(7) 0.0033(5) 0.0071(5) -0.0012(5)
C12A 0.0167(6) 0.0127(6) 0.0176(6) 0.0046(5) 0.0042(5) 0.0019(5)
C13A 0.0129(6) 0.0108(6) 0.0132(6) 0.0020(4) 0.0029(4) 0.0014(5)
C14A 0.0116(6) 0.0095(6) 0.0132(6) 0.0028(4) -0.0003(4) 0.0008(5)
C15A 0.0129(6) 0.0099(6) 0.0130(6) 0.0017(4) 0.0006(4) -0.0006(5)
C16A 0.0135(6) 0.0098(6) 0.0139(6) 0.0029(4) 0.0008(4) 0.0003(5)
C17A 0.0115(6) 0.0088(6) 0.0121(6) -0.0001(4) 0.0004(4) -0.0006(5)
C18A 0.0185(7) 0.0139(6) 0.0119(6) 0.0024(5) 0.0017(5) 0.0009(5)
C19A 0.0201(7) 0.0202(7) 0.0143(6) 0.0034(5) 0.0046(5) -0.0016(5)
C20A 0.0149(6) 0.0213(7) 0.0177(6) 0.0017(5) 0.0047(5) -0.0012(5)
C21A 0.0133(6) 0.0128(6) 0.0171(6) 0.0021(5) 0.0007(5) 0.0008(5)
C22A 0.0144(6) 0.0083(6) 0.0116(5) 0.0001(4) 0.0007(4) -0.0010(5)
C23A 0.0139(6) 0.0081(6) 0.0112(6) 0.0006(4) -0.0002(4) 0.0011(5)
C24A 0.0131(6) 0.0092(6) 0.0130(6) 0.0015(4) 0.0012(4) 0.0003(5)
C25A 0.0132(6) 0.0118(6) 0.0136(6) 0.0029(5) 0.0007(4) 0.0021(5)
C26A 0.0162(6) 0.0131(6) 0.0148(6) 0.0054(5) 0.0026(5) 0.0009(5)
C27A 0.0155(6) 0.0125(6) 0.0189(6) 0.0041(5) 0.0047(5) -0.0004(5)
C28A 0.0124(6) 0.0175(7) 0.0224(7) 0.0069(5) -0.0002(5) -0.0011(5)
C29A 0.0141(6) 0.0135(6) 0.0170(6) 0.0053(5) -0.0006(5) 0.0004(5)
O1A 0.0197(5) 0.0191(5) 0.0164(4) 0.0089(4) 0.0016(4) 0.0006(4)
O2A 0.0124(4) 0.0160(5) 0.0161(4) 0.0064(4) 0.0031(3) 0.0000(4)
O3A 0.0118(5) 0.0216(5) 0.0254(5) 0.0095(4) 0.0016(4) 0.0017(4)
O4A 0.0167(5) 0.0201(5) 0.0290(5) 0.0116(4) 0.0059(4) -0.0028(4)
C1B 0.0096(6) 0.0084(6) 0.0107(5) 0.0030(4) 0.0009(4) -0.0001(4)
C2B 0.0096(6) 0.0093(6) 0.0126(6) 0.0031(4) 0.0020(4) -0.0002(4)
C3B 0.0162(6) 0.0113(6) 0.0133(6) 0.0010(5) 0.0042(5) 0.0009(5)
C4B 0.0177(6) 0.0117(6) 0.0118(6) 0.0009(5) 0.0029(5) -0.0011(5)
C5B 0.0107(6) 0.0110(6) 0.0110(5) 0.0032(4) -0.0001(4) -0.0014(5)
C6B 0.0095(6) 0.0095(6) 0.0102(5) 0.0029(4) 0.0000(4) -0.0004(4)
C7B 0.0112(6) 0.0105(6) 0.0127(6) 0.0034(4) 0.0012(4) 0.0007(5)
C8B 0.0130(6) 0.0108(6) 0.0124(6) 0.0021(4) 0.0034(4) 0.0003(5)
C9B 0.0167(6) 0.0117(6) 0.0178(6) 0.0049(5) 0.0054(5) 0.0015(5)
C10B 0.0194(7) 0.0117(6) 0.0216(6) 0.0039(5) 0.0082(5) -0.0011(5)
C11B 0.0150(6) 0.0147(7) 0.0183(6) -0.0009(5) 0.0042(5) -0.0052(5)
C12B 0.0129(6) 0.0158(6) 0.0133(6) 0.0006(5) 0.0030(4) -0.0008(5)
C13B 0.0120(6) 0.0102(6) 0.0111(5) 0.0016(4) 0.0030(4) -0.0004(5)
C14B 0.0101(6) 0.0111(6) 0.0110(5) 0.0029(4) 0.0003(4) -0.0003(4)
C15B 0.0132(6) 0.0106(6) 0.0131(6) 0.0031(4) 0.0022(4) -0.0007(5)
C16B 0.0127(6) 0.0100(6) 0.0119(6) 0.0014(4) 0.0006(4) -0.0017(5)
C17B 0.0133(6) 0.0076(6) 0.0123(6) 0.0006(4) 0.0012(4) -0.0001(5)
C18B 0.0131(6) 0.0129(6) 0.0173(6) 0.0018(5) 0.0016(5) 0.0010(5)
C19B 0.0126(6) 0.0188(7) 0.0199(6) 0.0015(5) 0.0053(5) -0.0005(5)
C20B 0.0188(7) 0.0192(7) 0.0144(6) 0.0039(5) 0.0061(5) -0.0022(5)
C21B 0.0152(6) 0.0133(6) 0.0116(6) 0.0024(5) 0.0020(4) 0.0006(5)
C22B 0.0112(6) 0.0088(6) 0.0110(5) 0.0001(4) 0.0016(4) -0.0012(4)
C23B 0.0127(6) 0.0083(6) 0.0100(5) 0.0005(4) 0.0005(4) 0.0006(5)
C24B 0.0115(6) 0.0097(6) 0.0120(5) 0.0011(4) 0.0017(4) 0.0005(5)
C25B 0.0122(6) 0.0143(6) 0.0166(6) 0.0057(5) 0.0000(5) -0.0007(5)
C26B 0.0117(6) 0.0170(7) 0.0198(6) 0.0058(5) 0.0009(5) -0.0011(5)
C27B 0.0136(6) 0.0115(6) 0.0149(6) 0.0013(5) 0.0049(5) -0.0007(5)
C28B 0.0150(6) 0.0120(6) 0.0130(6) 0.0038(4) 0.0029(4) 0.0010(5)
C29B 0.0121(6) 0.0116(6) 0.0132(6) 0.0024(4) 0.0021(4) 0.0008(5)
O1B 0.0105(5) 0.0224(5) 0.0222(5) 0.0094(4) 0.0022(4) 0.0018(4)
O2B 0.0119(4) 0.0163(5) 0.0153(4) 0.0074(3) 0.0034(3) -0.0003(4)
O3B 0.0197(5) 0.0188(5) 0.0164(4) 0.0097(4) 0.0013(4) 0.0001(4)
O4B 0.0154(5) 0.0161(5) 0.0239(5) 0.0071(4) 0.0072(4) -0.0025(4)
C1C 0.0096(6) 0.0093(6) 0.0110(5) 0.0031(4) 0.0013(4) 0.0004(4)
C2C 0.0104(6) 0.0100(6) 0.0127(6) 0.0034(4) 0.0021(4) 0.0003(4)
C3C 0.0172(6) 0.0113(6) 0.0147(6) 0.0009(5) 0.0040(5) 0.0003(5)
C4C 0.0186(7) 0.0125(6) 0.0118(6) 0.0010(5) 0.0020(5) -0.0003(5)
C5C 0.0110(6) 0.0109(6) 0.0116(5) 0.0036(4) 0.0000(4) -0.0013(5)
C6C 0.0099(6) 0.0094(6) 0.0091(5) 0.0024(4) 0.0001(4) -0.0007(4)
C7C 0.0119(6) 0.0103(6) 0.0120(5) 0.0030(4) 0.0013(4) 0.0014(5)
C8C 0.0123(6) 0.0116(6) 0.0118(5) 0.0017(4) 0.0027(4) 0.0003(5)
C9C 0.0160(6) 0.0121(6) 0.0170(6) 0.0034(5) 0.0047(5) 0.0010(5)
C10C 0.0197(7) 0.0114(6) 0.0215(6) 0.0029(5) 0.0073(5) -0.0003(5)
C11C 0.0158(7) 0.0149(7) 0.0183(6) -0.0010(5) 0.0045(5) -0.0040(5)
C12C 0.0122(6) 0.0169(7) 0.0131(6) 0.0011(5) 0.0023(4) -0.0002(5)
C13C 0.0133(6) 0.0110(6) 0.0109(5) 0.0014(4) 0.0035(4) -0.0006(5)
C14C 0.0099(6) 0.0123(6) 0.0104(5) 0.0030(4) 0.0014(4) -0.0003(5)
C15C 0.0129(6) 0.0105(6) 0.0130(6) 0.0027(4) 0.0014(4) -0.0011(5)
C16C 0.0137(6) 0.0098(6) 0.0126(6) 0.0021(4) 0.0014(4) -0.0015(5)
C17C 0.0126(6) 0.0084(6) 0.0122(6) 0.0002(4) 0.0009(4) 0.0000(5)
C18C 0.0132(6) 0.0146(6) 0.0167(6) 0.0017(5) 0.0023(5) 0.0015(5)
C19C 0.0123(6) 0.0212(7) 0.0200(6) 0.0019(5) 0.0048(5) -0.0006(5)
C20C 0.0194(7) 0.0202(7) 0.0139(6) 0.0038(5) 0.0055(5) -0.0025(5)
C21C 0.0151(6) 0.0145(6) 0.0120(6) 0.0028(5) 0.0017(4) 0.0000(5)
C22C 0.0120(6) 0.0100(6) 0.0102(5) 0.0001(4) 0.0011(4) -0.0008(5)
C23C 0.0136(6) 0.0079(6) 0.0096(5) 0.0002(4) 0.0006(4) 0.0007(5)
C24C 0.0114(6) 0.0104(6) 0.0126(6) 0.0022(4) 0.0010(4) 0.0004(5)
C25C 0.0129(6) 0.0133(6) 0.0152(6) 0.0045(5) 0.0000(5) 0.0003(5)
C26C 0.0119(6) 0.0149(6) 0.0182(6) 0.0043(5) 0.0009(5) -0.0005(5)
C27C 0.0146(6) 0.0128(6) 0.0149(6) 0.0021(5) 0.0052(5) 0.0003(5)
C28C 0.0158(6) 0.0138(6) 0.0149(6) 0.0055(5) 0.0038(5) 0.0024(5)
C29C 0.0128(6) 0.0120(6) 0.0136(6) 0.0029(5) 0.0019(4) 0.0014(5)
O1C 0.0110(5) 0.0227(5) 0.0221(5) 0.0091(4) 0.0026(4) 0.0018(4)
O2C 0.0125(4) 0.0158(5) 0.0151(4) 0.0069(3) 0.0031(3) 0.0000(4)
O3C 0.0200(5) 0.0189(5) 0.0164(5) 0.0099(4) 0.0014(4) -0.0001(4)
O4C 0.0155(5) 0.0176(5) 0.0259(5) 0.0089(4) 0.0062(4) -0.0029(4)
C1T 0.0150(5) 0.0159(6) 0.0086(7) 0.0008(5) -0.0018(4) 0.0002(4)
F1T 0.0370(19) 0.0158(18) 0.0303(11) 0.0048(13) -0.0015(12) 0.0094(12)
F2T 0.009(2) 0.0429(14) 0.0269(6) 0.0083(9) -0.006(2) -0.004(2)
F3T 0.0322(7) 0.0337(16) 0.0128(19) 0.0052(18) 0.0086(15) 0.0055(9)
S1T 0.0146(5) 0.0153(6) 0.0087(6) 0.0008(4) -0.0014(4) 0.0001(4)
O1T 0.0314(6) 0.030(2) 0.011(2) 0.0113(11) 0.0083(15) 0.0048(13)
O2T 0.0389(8) 0.0177(17) 0.022(3) 0.0099(10) 0.0035(18) 0.0081(13)
O3T 0.0150(18) 0.0374(10) 0.0254(15) 0.0080(9) -0.009(2) -0.0058(19)
C1' 0.0146(5) 0.0153(6) 0.0087(6) 0.0008(4) -0.0014(4) 0.0001(4)
F1' 0.0314(6) 0.030(2) 0.011(2) 0.0113(11) 0.0083(15) 0.0048(13)
F2' 0.0389(8) 0.0177(17) 0.022(3) 0.0099(10) 0.0035(18) 0.0081(13)
F3' 0.0150(18) 0.0374(10) 0.0254(15) 0.0080(9) -0.009(2) -0.0058(19)
S1' 0.0150(5) 0.0159(6) 0.0086(7) 0.0008(5) -0.0018(4) 0.0002(4)
O1' 0.0370(19) 0.0158(18) 0.0303(11) 0.0048(13) -0.0015(12) 0.0094(12)
O2' 0.009(2) 0.0429(14) 0.0269(6) 0.0083(9) -0.006(2) -0.004(2)
O3' 0.0322(7) 0.0337(16) 0.0128(19) 0.0052(18) 0.0086(15) 0.0055(9)
C2T 0.0162(3) 0.0197(7) 0.0219(5) 0.0144(4) 0.0039(3) -0.0014(4)
F4T 0.048(3) 0.0086(18) 0.0312(19) 0.0078(14) -0.0002(16) -0.0001(14)
F5T 0.0139(16) 0.043(3) 0.057(3) 0.020(2) -0.008(2) -0.0043(14)
F6T 0.056(4) 0.0294(17) 0.022(2) 0.008(2) 0.013(2) -0.002(2)
S2T 0.0162(3) 0.0197(7) 0.0219(5) 0.0144(4) 0.0039(3) -0.0014(4)
O4T 0.045(4) 0.036(4) 0.0112(19) 0.0077(18) 0.008(2) 0.014(3)
O5T 0.050(4) 0.016(2) 0.027(2) 0.0031(16) -0.004(2) 0.0080(16)
O6T 0.0143(17) 0.048(4) 0.075(5) 0.035(4) 0.005(3) 0.003(2)

loop_
_atom_type_symbol
_atom_type_description
_atom_type_scat_dispersion_real
_atom_type_scat_dispersion_imag
_atom_type_scat_source
C C 0.0033 0.0016 'International Tables Vol C Tables 4.2.6.8 and 6.1.1.4'
H H 0.0000 0.0000 'International Tables Vol C Tables 4.2.6.8 and 6.1.1.4'
F F 0.0171 0.0103 'International Tables Vol C Tables 4.2.6.8 and 6.1.1.4'
O O 0.0106 0.0060 'International Tables Vol C Tables 4.2.6.8 and 6.1.1.4'
S S 0.1246 0.1234 'International Tables Vol C Tables 4.2.6.8 and 6.1.1.4'

loop_
_geom_angle_atom_site_label_1
_geom_angle_atom_site_label_2
_geom_angle_atom_site_label_3
_geom_angle
C15A C1A C6A 104.23(9)
C15A C1A C2A 114.04(10)
C6A C1A C2A 103.53(9)
C15A C1A C14A 109.71(10)
C6A C1A C14A 109.64(9)
C2A C1A C14A 114.89(10)
C23A C2A C1A 101.44(9)
C23A C2A C3A 97.78(10)
C1A C2A C3A 109.15(10)
C23A C2A H2A 115.4
C1A C2A H2A 115.4
C3A C2A H2A 115.4
C2A C3A C4A 103.50(9)
C2A C3A H3A1 111.1
C4A C3A H3A1 111.1
C2A C3A H3A2 111.1
C4A C3A H3A2 111.1
H3A1 C3A H3A2 109.0
C5A C4A C3A 103.56(10)
C5A C4A H4A1 111.0
C3A C4A H4A1 111.0
C5A C4A H4A2 111.0
C3A C4A H4A2 111.0
H4A1 C4A H4A2 109.0
C23A C5A C6A 101.11(9)
C23A C5A C4A 98.18(9)
C6A C5A C4A 108.94(10)
C23A C5A H5A 115.5
C6A C5A H5A 115.5
C4A C5A H5A 115.5
C16A C6A C5A 113.68(10)
C16A C6A C1A 104.04(9)
C5A C6A C1A 104.03(9)
C16A C6A C7A 110.57(10)
C5A C6A C7A 113.81(10)
C1A C6A C7A 109.99(9)
C17A C7A C8A 106.27(10)
C17A C7A C6A 106.15(9)
C8A C7A C6A 106.96(10)
C17A C7A H7A 112.3
C8A C7A H7A 112.3
C6A C7A H7A 112.3
C9A C8A C13A 120.53(12)
C9A C8A C7A 125.79(11)
C13A C8A C7A 113.58(11)
C8A C9A C10A 119.34(12)
C8A C9A H9A 120.3
C10A C9A H9A 120.3
C11A C10A C9A 120.29(12)
C11A C10A H10A 119.9
C9A C10A H10A 119.9
C10A C11A C12A 120.69(12)
C10A C11A H11A 119.7
C12A C11A H11A 119.7
C13A C12A C11A 119.11(12)
C13A C12A H12A 120.4
C11A C12A H12A 120.4
C12A C13A C8A 120.01(12)
C12A C13A C14A 126.35(11)
C8A C13A C14A 113.50(11)
C22A C14A C13A 106.31(10)
C22A C14A C1A 105.53(10)
C13A C14A C1A 107.57(10)
C22A C14A H14A 112.3
C13A C14A H14A 112.3
C1A C14A H14A 112.3
O1A C15A O2A 120.27(11)
O1A C15A C1A 129.33(12)
O2A C15A C1A 110.39(10)
O3A C16A O2A 119.62(11)
O3A C16A C6A 130.18(11)
O2A C16A C6A 110.19(10)
C18A C17A C22A 120.24(12)
C18A C17A C7A 125.99(11)
C22A C17A C7A 113.75(11)
C17A C18A C19A 118.93(12)
C17A C18A H18A 120.5
C19A C18A H18A 120.5
C20A C19A C18A 120.80(12)
C20A C19A H19A 119.6
C18A C19A H19A 119.6
C19A C20A C21A 120.28(12)
C19A C20A H20A 119.9
C21A C20A H20A 119.9
C22A C21A C20A 118.90(12)
C22A C21A H21A 120.6
C20A C21A H21A 120.6
C21A C22A C17A 120.85(11)
C21A C22A C14A 125.65(11)
C17A C22A C14A 113.46(11)
C24A C23A C2A 130.56(11)
C24A C23A C5A 129.65(11)
C2A C23A C5A 98.39(10)
C23A C24A C25A 120.05(11)
C23A C24A C29A 122.70(11)
C25A C24A C29A 117.24(11)
C26A C25A C24A 121.16(11)
C26A C25A H25A 119.4
C24A C25A H25A 119.4
C25A C26A C27A 121.10(12)
C25A C26A H26A 119.4
C27A C26A H26A 119.4
O4A C27A C26A 117.91(11)
O4A C27A C28A 123.55(12)
C26A C27A C28A 118.54(12)
C29A C28A C27A 120.16(12)
C29A C28A H28A 119.9
C27A C28A H28A 119.9
C28A C29A C24A 121.67(12)
C28A C29A H29A 119.2
C24A C29A H29A 119.2
C15A O2A C16A 111.12(9)
C27A O4A H4A 119.8(7)
C15B C1B C2B 113.52(10)
C15B C1B C6B 104.11(9)
C2B C1B C6B 103.76(9)
C15B C1B C14B 110.31(10)
C2B C1B C14B 114.22(9)
C6B C1B C14B 110.19(9)
C23B C2B C1B 101.26(9)
C23B C2B C3B 97.99(9)
C1B C2B C3B 109.03(10)
C23B C2B H2B 115.5
C1B C2B H2B 115.5
C3B C2B H2B 115.5
C2B C3B C4B 103.62(10)
C2B C3B H3B1 111.0
C4B C3B H3B1 111.0
C2B C3B H3B2 111.0
C4B C3B H3B2 111.0
H3B1 C3B H3B2 109.0
C5B C4B C3B 103.49(9)
C5B C4B H4B1 111.1
C3B C4B H4B1 111.1
C5B C4B H4B2 111.1
C3B C4B H4B2 111.1
H4B1 C4B H4B2 109.0
C23B C5B C4B 97.75(9)
C23B C5B C6B 101.11(9)
C4B C5B C6B 109.26(10)
C23B C5B H5B 115.5
C4B C5B H5B 115.5
C6B C5B H5B 115.5
C16B C6B C1B 104.22(9)
C16B C6B C5B 113.78(10)
C1B C6B C5B 103.77(9)
C16B C6B C7B 110.08(10)
C1B C6B C7B 109.45(9)
C5B C6B C7B 114.74(10)
C17B C7B C8B 106.94(10)
C17B C7B C6B 105.80(10)
C8B C7B C6B 106.81(10)
C17B C7B H7B 112.3
C8B C7B H7B 112.3
C6B C7B H7B 112.3
C9B C8B C13B 120.13(11)
C9B C8B C7B 126.43(11)
C13B C8B C7B 113.41(11)
C8B C9B C10B 119.14(12)
C8B C9B H9B 120.4
C10B C9B H9B 120.4
C11B C10B C9B 120.55(12)
C11B C10B H10B 119.7
C9B C10B H10B 119.7
C10B C11B C12B 120.53(12)
C10B C11B H11B 119.7
C12B C11B H11B 119.7
C13B C12B C11B 119.17(12)
C13B C12B H12B 120.4
C11B C12B H12B 120.4
C12B C13B C8B 120.44(12)
C12B C13B C14B 125.88(11)
C8B C13B C14B 113.65(10)
C22B C14B C13B 106.63(10)
C22B C14B C1B 106.20(9)
C13B C14B C1B 106.41(9)
C22B C14B H14B 112.4
C13B C14B H14B 112.4
C1B C14B H14B 112.4
O1B C15B O2B 119.92(11)
O1B C15B C1B 130.03(11)
O2B C15B C1B 110.04(10)
O3B C16B O2B 120.37(11)
O3B C16B C6B 129.34(12)
O2B C16B C6B 110.29(10)
C18B C17B C22B 120.51(11)
C18B C17B C7B 125.87(11)
C22B C17B C7B 113.57(11)
C17B C18B C19B 119.15(12)
C17B C18B H18B 120.4
C19B C18B H18B 120.4
C20B C19B C18B 120.19(12)
C20B C19B H19B 119.9
C18B C19B H19B 119.9
C19B C20B C21B 120.77(12)
C19B C20B H20B 119.6
C21B C20B H20B 119.6
C22B C21B C20B 118.87(12)
C22B C21B H21B 120.6
C20B C21B H21B 120.6
C21B C22B C17B 120.50(11)
C21B C22B C14B 125.87(11)
C17B C22B C14B 113.59(10)
C24B C23B C5B 130.37(11)
C24B C23B C2B 129.54(11)
C5B C23B C2B 98.64(10)
C23B C24B C29B 119.96(11)
C23B C24B C25B 122.68(11)
C29B C24B C25B 117.33(11)
C26B C25B C24B 121.54(12)
C26B C25B H25B 119.2
C24B C25B H25B 119.2
C25B C26B C27B 120.01(12)
C25B C26B H26B 120.0
C27B C26B H26B 120.0
O4B C27B C28B 117.80(11)
O4B C27B C26B 123.28(12)
C28B C27B C26B 118.92(11)
C29B C28B C27B 120.75(11)
C29B C28B H28B 119.6
C27B C28B H28B 119.6
C28B C29B C24B 121.20(12)
C28B C29B H29B 119.4
C24B C29B H29B 119.4
C16B O2B C15B 111.31(9)
C27B O4B H4B 114(3)
C15C C1C C2C 113.27(10)
C15C C1C C6C 104.18(9)
C2C C1C C6C 103.84(9)
C15C C1C C14C 110.38(10)
C2C C1C C14C 114.20(10)
C6C C1C C14C 110.25(9)
C23C C2C C1C 101.44(9)
C23C C2C C3C 97.86(9)
C1C C2C C3C 109.01(10)
C23C C2C H2C 115.5
C1C C2C H2C 115.5
C3C C2C H2C 115.5
C2C C3C C4C 103.65(10)
C2C C3C H3C1 111.0
C4C C3C H3C1 111.0
C2C C3C H3C2 111.0
C4C C3C H3C2 111.0
H3C1 C3C H3C2 109.0
C5C C4C C3C 103.50(9)
C5C C4C H4C1 111.1
C3C C4C H4C1 111.1
C5C C4C H4C2 111.1
C3C C4C H4C2 111.1
H4C1 C4C H4C2 109.0
C23C C5C C4C 97.77(9)
C23C C5C C6C 101.22(9)
C4C C5C C6C 109.25(10)
C23C C5C H5C 115.5
C4C C5C H5C 115.5
C6C C5C H5C 115.5
C16C C6C C1C 104.35(9)
C16C C6C C5C 113.46(10)
C1C C6C C5C 103.70(9)
C16C C6C C7C 110.15(10)
C1C C6C C7C 109.46(9)
C5C C6C C7C 114.91(10)
C17C C7C C8C 107.01(10)
C17C C7C C6C 105.80(10)
C8C C7C C6C 106.67(10)
C17C C7C H7C 112.3
C8C C7C H7C 112.3
C6C C7C H7C 112.3
C9C C8C C13C 120.20(11)
C9C C8C C7C 126.40(11)
C13C C8C C7C 113.37(11)
C8C C9C C10C 119.10(12)
C8C C9C H9C 120.4
C10C C9C H9C 120.4
C11C C10C C9C 120.58(12)
C11C C10C H10C 119.7
C9C C10C H10C 119.7
C10C C11C C12C 120.47(12)
C10C C11C H11C 119.8
C12C C11C H11C 119.8
C13C C12C C11C 119.16(12)
C13C C12C H12C 120.4
C11C C12C H12C 120.4
C12C C13C C8C 120.45(12)
C12C C13C C14C 125.86(11)
C8C C13C C14C 113.68(11)
C22C C14C C13C 106.83(10)
C22C C14C C1C 105.92(9)
C13C C14C C1C 106.52(9)
C22C C14C H14C 112.4
C13C C14C H14C 112.4
C1C C14C H14C 112.4
O1C C15C O2C 119.80(11)
O1C C15C C1C 130.16(11)
O2C C15C C1C 110.04(10)
O3C C16C O2C 120.41(11)
O3C C16C C6C 129.56(12)
O2C C16C C6C 110.03(10)
C18C C17C C22C 120.45(11)
C18C C17C C7C 125.99(11)
C22C C17C C7C 113.50(11)
C17C C18C C19C 119.21(12)
C17C C18C H18C 120.4
C19C C18C H18C 120.4
C20C C19C C18C 120.27(12)
C20C C19C H19C 119.9
C18C C19C H19C 119.9
C19C C20C C21C 120.68(12)
C19C C20C H20C 119.7
C21C C20C H20C 119.7
C22C C21C C20C 118.99(12)
C22C C21C H21C 120.5
C20C C21C H21C 120.5
C21C C22C C17C 120.39(12)
C21C C22C C14C 125.90(11)
C17C C22C C14C 113.66(10)
C24C C23C C5C 130.50(11)
C24C C23C C2C 129.58(11)
C5C C23C C2C 98.43(10)
C23C C24C C29C 120.06(11)
C23C C24C C25C 122.69(11)
C29C C24C C25C 117.23(11)
C26C C25C C24C 121.60(12)
C26C C25C H25C 119.2
C24C C25C H25C 119.2
C25C C26C C27C 120.09(12)
C25C C26C H26C 120.0
C27C C26C H26C 120.0
O4C C27C C28C 117.90(11)
O4C C27C C26C 123.51(12)
C28C C27C C26C 118.59(12)
C29C C28C C27C 120.92(12)
C29C C28C H28C 119.5
C27C C28C H28C 119.5
C28C C29C C24C 121.17(12)
C28C C29C H29C 119.4
C24C C29C H29C 119.4
C16C O2C C15C 111.34(9)
F2T C1T F1T 103.6(12)
F2T C1T F3T 103.6(11)
F1T C1T F3T 107.2(13)
F2T C1T S1T 116.2(9)
F1T C1T S1T 114.9(10)
F3T C1T S1T 110.3(9)
O3T S1T O2T 114.4(12)
O3T S1T O1T 110.7(12)
O2T S1T O1T 118.7(11)
O3T S1T C1T 105.4(9)
O2T S1T C1T 103.0(8)
O1T S1T C1T 102.5(8)
F2' C1' F3' 105.0(12)
F2' C1' F1' 100.1(11)
F3' C1' F1' 106.3(12)
F2' C1' S1' 116.2(9)
F3' C1' S1' 114.5(10)
F1' C1' S1' 113.3(10)
O3' S1' O2' 114.3(13)
O3' S1' O1' 110.5(14)
O2' S1' O1' 117.3(12)
O3' S1' C1' 105.6(10)
O2' S1' C1' 103.6(8)
O1' S1' C1' 104.1(9)
F4T C2T F5T 101.7(10)
F4T C2T F6T 99.2(8)
F5T C2T F6T 109.4(9)
F4T C2T S2T 119.9(8)
F5T C2T S2T 113.1(7)
F6T C2T S2T 112.2(9)
O6T S2T O5T 124.7(7)
O6T S2T O4T 104.5(6)
O5T S2T O4T 114.4(7)
O6T S2T C2T 107.3(6)
O5T S2T C2T 104.5(5)
O4T S2T C2T 97.9(6)

loop_
_geom_bond_atom_site_label_1
_geom_bond_atom_site_label_2
_geom_bond_distance
C1A C15A 1.5130(17)
C1A C6A 1.5542(16)
C1A C2A 1.5567(17)
C1A C14A 1.5634(17)
C2A C23A 1.5141(16)
C2A C3A 1.5571(17)
C2A H2A 1.0000
C3A C4A 1.5667(17)
C3A H3A1 0.9900
C3A H3A2 0.9900
C4A C5A 1.5534(16)
C4A H4A1 0.9900
C4A H4A2 0.9900
C5A C23A 1.5172(17)
C5A C6A 1.5514(17)
C5A H5A 1.0000
C6A C16A 1.5115(17)
C6A C7A 1.5610(16)
C7A C17A 1.5131(17)
C7A C8A 1.5137(17)
C7A H7A 1.0000
C8A C9A 1.3882(17)
C8A C13A 1.4020(17)
C9A C10A 1.3909(18)
C9A H9A 0.9500
C10A C11A 1.3882(19)
C10A H10A 0.9500
C11A C12A 1.3971(19)
C11A H11A 0.9500
C12A C13A 1.3904(18)
C12A H12A 0.9500
C13A C14A 1.5198(17)
C14A C22A 1.5135(17)
C14A H14A 1.0000
C15A O1A 1.1933(15)
C15A O2A 1.3832(15)
C16A O3A 1.1897(15)
C16A O2A 1.3972(14)
C17A C18A 1.3844(17)
C17A C22A 1.4019(16)
C18A C19A 1.3932(19)
C18A H18A 0.9500
C19A C20A 1.3904(19)
C19A H19A 0.9500
C20A C21A 1.3958(18)
C20A H20A 0.9500
C21A C22A 1.3815(18)
C21A H21A 0.9500
C23A C24A 1.3656(18)
C24A C25A 1.4425(16)
C24A C29A 1.4469(17)
C25A C26A 1.3489(18)
C25A H25A 0.9500
C26A C27A 1.4333(18)
C26A H26A 0.9500
C27A O4A 1.2707(16)
C27A C28A 1.4412(18)
C28A C29A 1.3521(19)
C28A H28A 0.9500
C29A H29A 0.9500
O4A H4A 1.274(16)
C1B C15B 1.5128(17)
C1B C2B 1.5514(16)
C1B C6B 1.5552(16)
C1B C14B 1.5616(16)
C2B C23B 1.5136(16)
C2B C3B 1.5535(16)
C2B H2B 1.0000
C3B C4B 1.5660(17)
C3B H3B1 0.9900
C3B H3B2 0.9900
C4B C5B 1.5553(17)
C4B H4B1 0.9900
C4B H4B2 0.9900
C5B C23B 1.5122(16)
C5B C6B 1.5570(16)
C5B H5B 1.0000
C6B C16B 1.5140(16)
C6B C7B 1.5641(17)
C7B C17B 1.5156(16)
C7B C8B 1.5196(17)
C7B H7B 1.0000
C8B C9B 1.3898(18)
C8B C13B 1.4033(17)
C9B C10B 1.3973(19)
C9B H9B 0.9500
C10B C11B 1.3880(19)
C10B H10B 0.9500
C11B C12B 1.3916(19)
C11B H11B 0.9500
C12B C13B 1.3903(17)
C12B H12B 0.9500
C13B C14B 1.5156(17)
C14B C22B 1.5154(17)
C14B H14B 1.0000
C15B O1B 1.1881(15)
C15B O2B 1.3968(14)
C16B O3B 1.1915(15)
C16B O2B 1.3837(15)
C17B C18B 1.3843(18)
C17B C22B 1.4024(16)
C18B C19B 1.3971(18)
C18B H18B 0.9500
C19B C20B 1.3922(19)
C19B H19B 0.9500
C20B C21B 1.3956(18)
C20B H20B 0.9500
C21B C22B 1.3858(17)
C21B H21B 0.9500
C23B C24B 1.3653(17)
C24B C29B 1.4416(17)
C24B C25B 1.4454(17)
C25B C26B 1.3524(18)
C25B H25B 0.9500
C26B C27B 1.4376(18)
C26B H26B 0.9500
C27B O4B 1.2731(16)
C27B C28B 1.4314(18)
C28B C29B 1.3489(18)
C28B H28B 0.9500
C29B H29B 0.9500
O4B H4B 0.99(4)
C1C C15C 1.5106(17)
C1C C2C 1.5505(17)
C1C C6C 1.5530(16)
C1C C14C 1.5609(16)
C2C C23C 1.5157(17)
C2C C3C 1.5535(16)
C2C H2C 1.0000
C3C C4C 1.5634(17)
C3C H3C1 0.9900
C3C H3C2 0.9900
C4C C5C 1.5558(17)
C4C H4C1 0.9900
C4C H4C2 0.9900
C5C C23C 1.5127(16)
C5C C6C 1.5578(16)
C5C H5C 1.0000
C6C C16C 1.5147(16)
C6C C7C 1.5640(17)
C7C C17C 1.5158(17)
C7C C8C 1.5211(17)
C7C H7C 1.0000
C8C C9C 1.3877(18)
C8C C13C 1.4030(17)
C9C C10C 1.3963(18)
C9C H9C 0.9500
C10C C11C 1.3883(19)
C10C H10C 0.9500
C11C C12C 1.3922(19)
C11C H11C 0.9500
C12C C13C 1.3883(17)
C12C H12C 0.9500
C13C C14C 1.5139(17)
C14C C22C 1.5133(17)
C14C H14C 1.0000
C15C O1C 1.1892(15)
C15C O2C 1.3970(14)
C16C O3C 1.1898(15)
C16C O2C 1.3864(15)
C17C C18C 1.3848(18)
C17C C22C 1.4027(16)
C18C C19C 1.3960(19)
C18C H18C 0.9500
C19C C20C 1.3911(19)
C19C H19C 0.9500
C20C C21C 1.3947(18)
C20C H20C 0.9500
C21C C22C 1.3874(17)
C21C H21C 0.9500
C23C C24C 1.3659(18)
C24C C29C 1.4406(17)
C24C C25C 1.4459(17)
C25C C26C 1.3514(18)
C25C H25C 0.9500
C26C C27C 1.4403(18)
C26C H26C 0.9500
C27C O4C 1.2724(16)
C27C C28C 1.4312(18)
C28C C29C 1.3503(18)
C28C H28C 0.9500
C29C H29C 0.9500
C1T F2T 1.335(11)
C1T F1T 1.336(12)
C1T F3T 1.400(12)
C1T S1T 1.734(7)
S1T O3T 1.434(10)
S1T O2T 1.467(9)
S1T O1T 1.480(10)
C1' F2' 1.355(12)
C1' F3' 1.362(11)
C1' F1' 1.365(12)
C1' S1' 1.726(7)
S1' O3' 1.437(12)
S1' O2' 1.472(8)
S1' O1' 1.474(10)
C2T F4T 1.316(11)
C2T F5T 1.378(12)
C2T F6T 1.422(12)
C2T S2T 1.706(8)
S2T O6T 1.393(10)
S2T O5T 1.471(6)
S2T O4T 1.500(8)

loop_
_geom_torsion_atom_site_label_1
_geom_torsion_atom_site_label_2
_geom_torsion_atom_site_label_3
_geom_torsion_atom_site_label_4
_geom_torsion
C15A C1A C2A C23A 144.66(10)
C6A C1A C2A C23A 32.07(11)
C14A C1A C2A C23A -87.46(11)
C15A C1A C2A C3A 42.17(13)
C6A C1A C2A C3A -70.43(11)
C14A C1A C2A C3A 170.05(9)
C23A C2A C3A C4A -35.70(11)
C1A C2A C3A C4A 69.33(12)
C2A C3A C4A C5A 0.93(12)
C3A C4A C5A C23A 34.14(11)
C3A C4A C5A C6A -70.64(12)
C23A C5A C6A C16A -145.39(10)
C4A C5A C6A C16A -42.64(13)
C23A C5A C6A C1A -32.89(11)
C4A C5A C6A C1A 69.87(11)
C23A C5A C6A C7A 86.81(11)
C4A C5A C6A C7A -170.43(10)
C15A C1A C6A C16A 0.30(12)
C2A C1A C6A C16A 119.85(10)
C14A C1A C6A C16A -117.09(10)
C15A C1A C6A C5A -119.00(10)
C2A C1A C6A C5A 0.56(11)
C14A C1A C6A C5A 123.62(10)
C15A C1A C6A C7A 118.75(10)
C2A C1A C6A C7A -121.69(10)
C14A C1A C6A C7A 1.36(13)
C16A C6A C7A C17A 170.23(10)
C5A C6A C7A C17A -60.39(12)
C1A C6A C7A C17A 55.87(12)
C16A C6A C7A C8A 57.08(12)
C5A C6A C7A C8A -173.54(10)
C1A C6A C7A C8A -57.28(12)
C17A C7A C8A C9A 122.10(13)
C6A C7A C8A C9A -124.83(13)
C17A C7A C8A C13A -54.35(13)
C6A C7A C8A C13A 58.71(13)
C13A C8A C9A C10A 1.88(18)
C7A C8A C9A C10A -174.35(12)
C8A C9A C10A C11A -1.47(19)
C9A C10A C11A C12A -0.2(2)
C10A C11A C12A C13A 1.40(19)
C11A C12A C13A C8A -1.00(18)
C11A C12A C13A C14A 174.53(12)
C9A C8A C13A C12A -0.64(18)
C7A C8A C13A C12A 176.02(11)
C9A C8A C13A C14A -176.71(11)
C7A C8A C13A C14A -0.05(15)
C12A C13A C14A C22A -121.36(13)
C8A C13A C14A C22A 54.41(13)
C12A C13A C14A C1A 125.99(13)
C8A C13A C14A C1A -58.24(13)
C15A C1A C14A C22A -172.02(9)
C6A C1A C14A C22A -58.12(12)
C2A C1A C14A C22A 57.95(12)
C15A C1A C14A C13A -58.83(12)
C6A C1A C14A C13A 55.07(12)
C2A C1A C14A C13A 171.14(9)
C6A C1A C15A O1A -178.08(13)
C2A C1A C15A O1A 69.74(17)
C14A C1A C15A O1A -60.74(17)
C6A C1A C15A O2A 0.55(13)
C2A C1A C15A O2A -111.62(11)
C14A C1A C15A O2A 117.89(10)
C5A C6A C16A O3A -68.98(17)
C1A C6A C16A O3A 178.53(13)
C7A C6A C16A O3A 60.47(17)
C5A C6A C16A O2A 111.44(11)
C1A C6A C16A O2A -1.05(13)
C7A C6A C16A O2A -119.11(11)
C8A C7A C17A C18A -127.10(13)
C6A C7A C17A C18A 119.27(13)
C8A C7A C17A C22A 54.68(13)
C6A C7A C17A C22A -58.95(13)
C22A C17A C18A C19A 0.44(18)
C7A C17A C18A C19A -177.67(12)
C17A C18A C19A C20A 0.09(19)
C18A C19A C20A C21A -0.3(2)
C19A C20A C21A C22A 0.0(2)
C20A C21A C22A C17A 0.53(18)
C20A C21A C22A C14A 178.08(12)
C18A C17A C22A C21A -0.77(18)
C7A C17A C22A C21A 177.56(11)
C18A C17A C22A C14A -178.60(11)
C7A C17A C22A C14A -0.27(15)
C13A C14A C22A C21A 128.13(13)
C1A C14A C22A C21A -117.81(13)
C13A C14A C22A C17A -54.16(13)
C1A C14A C22A C17A 59.90(13)
C1A C2A C23A C24A 139.97(13)
C3A C2A C23A C24A -108.60(14)
C1A C2A C23A C5A -52.81(11)
C3A C2A C23A C5A 58.62(10)
C6A C5A C23A C24A -139.54(13)
C4A C5A C23A C24A 109.22(14)
C6A C5A C23A C2A 53.07(10)
C4A C5A C23A C2A -58.17(10)
C2A C23A C24A C25A 172.98(12)
C5A C23A C24A C25A 9.5(2)
C2A C23A C24A C29A -6.0(2)
C5A C23A C24A C29A -169.51(12)
C23A C24A C25A C26A -175.27(12)
C29A C24A C25A C26A 3.78(18)
C24A C25A C26A C27A -1.33(19)
C25A C26A C27A O4A 178.73(12)
C25A C26A C27A C28A -1.54(19)
O4A C27A C28A C29A -178.46(13)
C26A C27A C28A C29A 1.83(19)
C27A C28A C29A C24A 0.7(2)
C23A C24A C29A C28A 175.53(13)
C25A C24A C29A C28A -3.50(18)
O1A C15A O2A C16A 177.50(11)
C1A C15A O2A C16A -1.27(13)
O3A C16A O2A C15A -178.15(11)
C6A C16A O2A C15A 1.48(13)
C15B C1B C2B C23B 144.91(10)
C6B C1B C2B C23B 32.55(11)
C14B C1B C2B C23B -87.43(11)
C15B C1B C2B C3B 42.28(13)
C6B C1B C2B C3B -70.07(11)
C14B C1B C2B C3B 169.94(10)
C23B C2B C3B C4B -34.24(11)
C1B C2B C3B C4B 70.64(12)
C2B C3B C4B C5B -0.72(12)
C3B C4B C5B C23B 35.42(11)
C3B C4B C5B C6B -69.27(12)
C15B C1B C6B C16B 0.14(12)
C2B C1B C6B C16B 119.17(10)
C14B C1B C6B C16B -118.15(10)
C15B C1B C6B C5B -119.22(10)
C2B C1B C6B C5B -0.19(11)
C14B C1B C6B C5B 122.49(10)
C15B C1B C6B C7B 117.85(10)
C2B C1B C6B C7B -123.12(10)
C14B C1B C6B C7B -0.44(13)
C23B C5B C6B C16B -144.84(10)
C4B C5B C6B C16B -42.48(13)
C23B C5B C6B C1B -32.25(11)
C4B C5B C6B C1B 70.12(11)
C23B C5B C6B C7B 87.13(11)
C4B C5B C6B C7B -170.51(9)
C16B C6B C7B C17B 171.37(9)
C1B C6B C7B C17B 57.40(12)
C5B C6B C7B C17B -58.75(12)
C16B C6B C7B C8B 57.68(12)
C1B C6B C7B C8B -56.30(12)
C5B C6B C7B C8B -172.45(9)
C17B C7B C8B C9B 123.87(13)
C6B C7B C8B C9B -123.21(13)
C17B C7B C8B C13B -53.96(13)
C6B C7B C8B C13B 58.96(13)
C13B C8B C9B C10B 1.26(18)
C7B C8B C9B C10B -176.44(12)
C8B C9B C10B C11B -1.36(19)
C9B C10B C11B C12B -0.16(19)
C10B C11B C12B C13B 1.76(19)
C11B C12B C13B C8B -1.86(18)
C11B C12B C13B C14B 176.17(11)
C9B C8B C13B C12B 0.35(18)
C7B C8B C13B C12B 178.33(11)
C9B C8B C13B C14B -177.91(11)
C7B C8B C13B C14B 0.07(15)
C12B C13B C14B C22B -124.02(13)
C8B C13B C14B C22B 54.13(13)
C12B C13B C14B C1B 122.93(13)
C8B C13B C14B C1B -58.92(13)
C15B C1B C14B C22B -170.83(10)
C2B C1B C14B C22B 59.88(12)
C6B C1B C14B C22B -56.43(12)
C15B C1B C14B C13B -57.49(12)
C2B C1B C14B C13B 173.22(10)
C6B C1B C14B C13B 56.91(12)
C2B C1B C15B O1B 69.23(17)
C6B C1B C15B O1B -178.63(13)
C14B C1B C15B O1B -60.43(17)
C2B C1B C15B O2B -111.24(11)
C6B C1B C15B O2B 0.89(13)
C14B C1B C15B O2B 119.10(10)
C1B C6B C16B O3B 178.27(13)
C5B C6B C16B O3B -69.40(17)
C7B C6B C16B O3B 60.99(17)
C1B C6B C16B O2B -1.14(12)
C5B C6B C16B O2B 111.19(11)
C7B C6B C16B O2B -118.42(10)
C8B C7B C17B C18B -128.93(13)
C6B C7B C17B C18B 117.47(13)
C8B C7B C17B C22B 53.41(13)
C6B C7B C17B C22B -60.19(13)
C22B C17B C18B C19B -0.29(18)
C7B C17B C18B C19B -177.80(12)
C17B C18B C19B C20B -0.58(19)
C18B C19B C20B C21B 0.7(2)
C19B C20B C21B C22B 0.14(19)
C20B C21B C22B C17B -1.02(18)
C20B C21B C22B C14B 176.72(11)
C18B C17B C22B C21B 1.11(18)
C7B C17B C22B C21B 178.91(11)
C18B C17B C22B C14B -176.89(11)
C7B C17B C22B C14B 0.90(15)
C13B C14B C22B C21B 127.39(12)
C1B C14B C22B C21B -119.42(13)
C13B C14B C22B C17B -54.73(13)
C1B C14B C22B C17B 58.45(13)
C4B C5B C23B C24B 108.37(14)
C6B C5B C23B C24B -140.16(13)
C4B C5B C23B C2B -58.61(10)
C6B C5B C23B C2B 52.85(10)
C1B C2B C23B C24B 139.74(13)
C3B C2B C23B C24B -108.93(14)
C1B C2B C23B C5B -53.11(10)
C3B C2B C23B C5B 58.21(10)
C5B C23B C24B C29B -172.83(12)
C2B C23B C24B C29B -9.6(2)
C5B C23B C24B C25B 5.2(2)
C2B C23B C24B C25B 168.42(12)
C23B C24B C25B C26B -173.80(13)
C29B C24B C25B C26B 4.28(18)
C24B C25B C26B C27B -0.5(2)
C25B C26B C27B O4B 176.52(12)
C25B C26B C27B C28B -3.50(19)
O4B C27B C28B C29B -176.37(12)
C26B C27B C28B C29B 3.65(18)
C27B C28B C29B C24B 0.23(19)
C23B C24B C29B C28B 174.00(12)
C25B C24B C29B C28B -4.14(18)
O3B C16B O2B C15B -177.68(11)
C6B C16B O2B C15B 1.80(13)
O1B C15B O2B C16B 177.88(11)
C1B C15B O2B C16B -1.70(13)
C15C C1C C2C C23C 144.63(10)
C6C C1C C2C C23C 32.25(11)
C14C C1C C2C C23C -87.86(11)
C15C C1C C2C C3C 42.07(13)
C6C C1C C2C C3C -70.30(11)
C14C C1C C2C C3C 169.59(10)
C23C C2C C3C C4C -34.65(11)
C1C C2C C3C C4C 70.38(12)
C2C C3C C4C C5C -0.36(12)
C3C C4C C5C C23C 35.31(11)
C3C C4C C5C C6C -69.50(12)
C15C C1C C6C C16C 0.39(12)
C2C C1C C6C C16C 119.20(10)
C14C C1C C6C C16C -118.04(10)
C15C C1C C6C C5C -118.64(10)
C2C C1C C6C C5C 0.17(11)
C14C C1C C6C C5C 122.92(10)
C15C C1C C6C C7C 118.27(10)
C2C C1C C6C C7C -122.92(10)
C14C C1C C6C C7C -0.17(13)
C23C C5C C6C C16C -145.16(10)
C4C C5C C6C C16C -42.73(13)
C23C C5C C6C C1C -32.58(11)
C4C C5C C6C C1C 69.85(11)
C23C C5C C6C C7C 86.85(11)
C4C C5C C6C C7C -170.72(9)
C16C C6C C7C C17C 171.41(9)
C1C C6C C7C C17C 57.22(12)
C5C C6C C7C C17C -58.95(12)
C16C C6C C7C C8C 57.70(12)
C1C C6C C7C C8C -56.49(12)
C5C C6C C7C C8C -172.66(9)
C17C C7C C8C C9C 124.43(13)
C6C C7C C8C C9C -122.69(13)
C17C C7C C8C C13C -53.77(13)
C6C C7C C8C C13C 59.12(13)
C13C C8C C9C C10C 1.35(18)
C7C C8C C9C C10C -176.72(12)
C8C C9C C10C C11C -1.32(19)
C9C C10C C11C C12C -0.28(19)
C10C C11C C12C C13C 1.83(19)
C11C C12C C13C C8C -1.79(18)
C11C C12C C13C C14C 176.67(11)
C9C C8C C13C C12C 0.20(18)
C7C C8C C13C C12C 178.52(11)
C9C C8C C13C C14C -178.44(11)
C7C C8C C13C C14C -0.13(15)
C12C C13C C14C C22C -124.41(13)
C8C C13C C14C C22C 54.15(13)
C12C C13C C14C C1C 122.72(13)
C8C C13C C14C C1C -58.72(13)
C15C C1C C14C C22C -171.33(10)
C2C C1C C14C C22C 59.69(13)
C6C C1C C14C C22C -56.77(12)
C15C C1C C14C C13C -57.83(12)
C2C C1C C14C C13C 173.19(10)
C6C C1C C14C C13C 56.73(12)
C2C C1C C15C O1C 69.22(17)
C6C C1C C15C O1C -178.61(13)
C14C C1C C15C O1C -60.26(17)
C2C C1C C15C O2C -111.18(11)
C6C C1C C15C O2C 0.99(12)
C14C C1C C15C O2C 119.33(10)
C1C C6C C16C O3C 177.70(13)
C5C C6C C16C O3C -70.11(17)
C7C C6C C16C O3C 60.30(17)
C1C C6C C16C O2C -1.67(13)
C5C C6C C16C O2C 110.51(11)
C7C C6C C16C O2C -119.07(10)
C8C C7C C17C C18C -129.39(13)
C6C C7C C17C C18C 117.14(13)
C8C C7C C17C C22C 53.54(13)
C6C C7C C17C C22C -59.93(13)
C22C C17C C18C C19C -0.18(18)
C7C C17C C18C C19C -177.06(12)
C17C C18C C19C C20C -0.5(2)
C18C C19C C20C C21C 0.5(2)
C19C C20C C21C C22C 0.17(19)
C20C C21C C22C C17C -0.87(18)
C20C C21C C22C C14C 176.44(11)
C18C C17C C22C C21C 0.88(18)
C7C C17C C22C C21C 178.13(11)
C18C C17C C22C C14C -176.74(11)
C7C C17C C22C C14C 0.51(15)
C13C C14C C22C C21C 128.10(13)
C1C C14C C22C C21C -118.62(13)
C13C C14C C22C C17C -54.44(13)
C1C C14C C22C C17C 58.84(13)
C4C C5C C23C C24C 108.16(14)
C6C C5C C23C C24C -140.36(13)
C4C C5C C23C C2C -58.65(10)
C6C C5C C23C C2C 52.83(10)
C1C C2C C23C C24C 140.15(13)
C3C C2C C23C C24C -108.54(14)
C1C C2C C23C C5C -52.86(10)
C3C C2C C23C C5C 58.45(10)
C5C C23C C24C C29C -172.71(12)
C2C C23C C24C C29C -9.7(2)
C5C C23C C24C C25C 5.5(2)
C2C C23C C24C C25C 168.51(12)
C23C C24C C25C C26C -173.06(13)
C29C C24C C25C C26C 5.25(18)
C24C C25C C26C C27C -0.45(19)
C25C C26C C27C O4C 175.13(12)
C25C C26C C27C C28C -4.91(19)
O4C C27C C28C C29C -174.61(12)
C26C C27C C28C C29C 5.43(19)
C27C C28C C29C C24C -0.53(19)
C23C C24C C29C C28C 173.61(12)
C25C C24C C29C C28C -4.74(18)
O3C C16C O2C C15C -177.02(11)
C6C C16C O2C C15C 2.42(13)
O1C C15C O2C C16C 177.49(11)
C1C C15C O2C C16C -2.15(13)
F2T C1T S1T O3T 178.0(12)
F1T C1T S1T O3T 56.8(14)
F3T C1T S1T O3T -64.5(16)
F2T C1T S1T O2T -61.8(13)
F1T C1T S1T O2T 177.1(13)
F3T C1T S1T O2T 55.7(13)
F2T C1T S1T O1T 62.0(12)
F1T C1T S1T O1T -59.1(15)
F3T C1T S1T O1T 179.5(13)
F2' C1' S1' O3' 64.4(15)
F3' C1' S1' O3' -58.3(18)
F1' C1' S1' O3' 179.5(15)
F2' C1' S1' O2' -56.0(13)
F3' C1' S1' O2' -178.7(12)
F1' C1' S1' O2' 59.1(12)
F2' C1' S1' O1' -179.2(14)
F3' C1' S1' O1' 58.1(14)
F1' C1' S1' O1' -64.0(15)
F4T C2T S2T O6T -42.0(9)
F5T C2T S2T O6T -161.9(10)
F6T C2T S2T O6T 73.7(9)
F4T C2T S2T O5T -176.2(11)
F5T C2T S2T O5T 63.9(9)
F6T C2T S2T O5T -60.5(9)
F4T C2T S2T O4T 65.9(10)
F5T C2T S2T O4T -54.0(9)
F6T C2T S2T O4T -178.3(12)
